data_7111828
loop_
_publ_author_name
'Adrian Y. Houghton'
'Virve A. Karttunen'
'Warren E. Piers'
'Heikki M. Tuononen'

_publ_section_title
;
 Hydrogen activation with perfluorinated organoboranes:
 1,2,3-tris(pentafluorophenyl)-4,5,6,7-tetrafluoro-1-boraindene
;
_journal_name_full Chem.Commun.
_journal_page_first 1295
_journal_paper_doi 10.1039/c3cc48796b
_journal_volume 50
_journal_year 2014
_chemical_formula_moiety 'C30 H10 F14 Zr'
_chemical_formula_sum 'C30 H10 F14 Zr'
_chemical_formula_weight 727.60
_chemical_name_systematic
;
 ?
;
_space_group_IT_number 14
_symmetry_cell_setting monoclinic
_symmetry_space_group_name_Hall '-P 2yn'
_symmetry_space_group_name_H-M 'P 1 21/n 1'
_atom_sites_solution_hydrogens geom
_atom_sites_solution_primary direct
_atom_sites_solution_secondary difmap
_audit_creation_method SHELXL-97
_cell_angle_alpha 90.00
_cell_angle_beta 94.924(2)
_cell_angle_gamma 90.00
_cell_formula_units_Z 4
_cell_length_a 8.4551(3)
_cell_length_b 16.9172(5)
_cell_length_c 17.7991(4)
_cell_measurement_reflns_used 11213
_cell_measurement_temperature 173(2)
_cell_measurement_theta_max 27.5
_cell_measurement_theta_min 2.3
_cell_volume 2536.53(13)
_computing_cell_refinement 'HKL DENZO (Otwinowski & Minor, 1997)'
_computing_data_collection 'COLLECT (Hooft, 1998)'
_computing_data_reduction 'SCALEPACK (Otwinowski & Minor, 1997)'
_computing_molecular_graphics 'ORTEP-3 for Windows (Farrugia, 1997)'
_computing_publication_material SHELXL-97
_computing_structure_refinement 'SHELXL-97 (Sheldrick, 2008)'
_computing_structure_solution 'SHELXS-97 (Sheldrick, 2008)'
_diffrn_ambient_temperature 173(2)
_diffrn_measured_fraction_theta_full 0.996
_diffrn_measured_fraction_theta_max 0.996
_diffrn_measurement_device_type 'Nonius APEX CCD'
_diffrn_measurement_method ' \w and \f '
_diffrn_radiation_monochromator graphite
_diffrn_radiation_source 'fine-focus sealed tube'
_diffrn_radiation_type MoK\a
_diffrn_radiation_wavelength 0.71073
_diffrn_reflns_av_R_equivalents 0.0495
_diffrn_reflns_av_sigmaI/netI 0.0545
_diffrn_reflns_limit_h_max 10
_diffrn_reflns_limit_h_min -10
_diffrn_reflns_limit_k_max 21
_diffrn_reflns_limit_k_min -21
_diffrn_reflns_limit_l_max 23
_diffrn_reflns_limit_l_min -23
_diffrn_reflns_number 11213
_diffrn_reflns_theta_full 27.47
_diffrn_reflns_theta_max 27.47
_diffrn_reflns_theta_min 2.30
_diffrn_standards_interval_count 0
_diffrn_standards_interval_time 0
_diffrn_standards_number 0
_exptl_absorpt_coefficient_mu 0.559
_exptl_absorpt_correction_T_max 0.9673
_exptl_absorpt_correction_T_min 0.9463
_exptl_absorpt_correction_type multi-scan
_exptl_absorpt_process_details 'SORTAV: (Blessing, 1997)'
_exptl_crystal_colour yellow
_exptl_crystal_density_diffrn 1.905
_exptl_crystal_density_method 'not measured'
_exptl_crystal_description block
_exptl_crystal_F_000 1424
_exptl_crystal_size_max 0.10
_exptl_crystal_size_mid 0.08
_exptl_crystal_size_min 0.06
_refine_diff_density_max 0.446
_refine_diff_density_min -0.489
_refine_diff_density_rms 0.093
_refine_ls_extinction_method none
_refine_ls_goodness_of_fit_ref 1.134
_refine_ls_hydrogen_treatment mixed
_refine_ls_matrix_type full
_refine_ls_number_parameters 446
_refine_ls_number_reflns 5779
_refine_ls_number_restraints 0
_refine_ls_restrained_S_all 1.134
_refine_ls_R_factor_all 0.0799
_refine_ls_R_factor_gt 0.0532
_refine_ls_shift/su_max 0.000
_refine_ls_shift/su_mean 0.000
_refine_ls_structure_factor_coef Fsqd
_refine_ls_weighting_details 'calc w=1/[\s^2^(Fo^2^)+(0.0000P)^2^+7.5867P] where P=(Fo^2^+2Fc^2^)/3'
_refine_ls_weighting_scheme calc
_refine_ls_wR_factor_gt 0.0939
_refine_ls_wR_factor_ref 0.1057
_reflns_number_gt 4351
_reflns_number_total 5779
_reflns_threshold_expression >2\s(I)
_cod_data_source_file c3cc48796b.txt
_cod_data_source_block ah1201
_cod_original_cell_volume 2536.45(13)
_cod_original_sg_symbol_H-M 'P 21/n'
_cod_database_code 7111828

loop_
_symmetry_equiv_pos_as_xyz
'x, y, z'
'-x+1/2, y+1/2, -z+1/2'
'-x, -y, -z'
'x-1/2, -y-1/2, z-1/2'

loop_
_atom_site_label
_atom_site_type_symbol
_atom_site_fract_x
_atom_site_fract_y
_atom_site_fract_z
_atom_site_U_iso_or_equiv
_atom_site_adp_type
_atom_site_occupancy
_atom_site_symmetry_multiplicity
_atom_site_calc_flag
Zr1 Zr -0.14328(4) 0.12312(2) 0.73207(2) 0.02451(10) Uani 1 1 d
F1 F -0.2127(3) 0.19559(16) 0.91110(13) 0.0423(6) Uani 1 1 d
F2 F -0.0773(3) 0.31692(17) 0.99216(13) 0.0486(7) Uani 1 1 d
F3 F 0.1149(3) 0.41952(16) 0.92669(14) 0.0483(7) Uani 1 1 d
F4 F 0.1722(3) 0.40404(15) 0.78369(14) 0.0421(6) Uani 1 1 d
F5 F 0.1701(3) 0.08919(16) 0.58904(15) 0.0493(7) Uani 1 1 d
F6 F 0.1738(4) 0.06581(17) 0.44077(16) 0.0600(8) Uani 1 1 d
F7 F 0.0099(4) 0.16349(18) 0.34154(14) 0.0589(8) Uani 1 1 d
F8 F -0.1660(3) 0.28205(16) 0.39281(14) 0.0493(7) Uani 1 1 d
F9 F -0.1831(3) 0.30288(14) 0.54053(13) 0.0376(6) Uani 1 1 d
F10 F 0.3277(3) 0.25999(16) 0.62660(15) 0.0451(7) Uani 1 1 d
F11 F 0.4591(3) 0.37114(19) 0.54443(15) 0.0541(8) Uani 1 1 d
F12 F 0.3042(4) 0.51012(17) 0.51471(14) 0.0540(8) Uani 1 1 d
F13 F 0.0270(4) 0.53884(15) 0.57497(14) 0.0483(7) Uani 1 1 d
F14 F -0.1040(3) 0.42742(14) 0.65756(13) 0.0375(6) Uani 1 1 d
C1 C 0.0678(6) 0.0819(3) 0.8310(3) 0.0426(12) Uani 1 1 d
C2 C -0.0593(6) 0.0294(3) 0.8353(3) 0.0396(11) Uani 1 1 d
C3 C -0.0710(6) -0.0158(3) 0.7694(3) 0.0388(11) Uani 1 1 d
C4 C 0.0444(6) 0.0106(3) 0.7241(3) 0.0395(11) Uani 1 1 d
C5 C 0.1308(5) 0.0713(3) 0.7621(3) 0.0418(11) Uani 1 1 d
C6 C -0.4253(6) 0.1033(5) 0.7495(4) 0.064(2) Uani 1 1 d
C7 C -0.3943(7) 0.0537(4) 0.6927(4) 0.069(2) Uani 1 1 d
C8 C -0.3607(6) 0.0978(3) 0.6322(3) 0.0502(14) Uani 1 1 d
C9 C -0.3713(5) 0.1769(3) 0.6499(3) 0.0410(12) Uani 1 1 d
C10 C -0.4136(6) 0.1801(4) 0.7249(3) 0.0503(14) Uani 1 1 d
C11 C -0.0172(5) 0.2071(2) 0.6543(2) 0.0253(8) Uani 1 1 d
C12 C 0.0315(4) 0.2758(2) 0.6873(2) 0.0245(8) Uani 1 1 d
C13 C 0.0059(4) 0.2891(2) 0.7677(2) 0.0260(8) Uani 1 1 d
C14 C -0.0916(5) 0.2344(2) 0.8023(2) 0.0270(8) Uani 1 1 d
C15 C -0.1184(5) 0.2466(3) 0.8762(2) 0.0322(9) Uani 1 1 d
C16 C -0.0515(5) 0.3080(3) 0.9192(2) 0.0352(10) Uani 1 1 d
C17 C 0.0461(5) 0.3599(2) 0.8861(2) 0.0313(9) Uani 1 1 d
C18 C 0.0746(5) 0.3507(2) 0.8114(2) 0.0294(9) Uani 1 1 d
C19 C -0.0058(5) 0.1968(2) 0.5720(2) 0.0284(9) Uani 1 1 d
C20 C 0.0808(5) 0.1371(2) 0.5425(2) 0.0349(10) Uani 1 1 d
C21 C 0.0860(6) 0.1249(3) 0.4659(3) 0.0415(11) Uani 1 1 d
C22 C 0.0026(6) 0.1739(3) 0.4160(2) 0.0405(11) Uani 1 1 d
C23 C -0.0860(5) 0.2333(3) 0.4419(2) 0.0353(10) Uani 1 1 d
C24 C -0.0908(5) 0.2440(2) 0.5178(2) 0.0302(9) Uani 1 1 d
C25 C 0.1062(5) 0.3395(2) 0.6439(2) 0.0264(8) Uani 1 1 d
C26 C 0.2502(5) 0.3283(3) 0.6140(2) 0.0313(9) Uani 1 1 d
C27 C 0.3194(5) 0.3844(3) 0.5715(2) 0.0358(10) Uani 1 1 d
C28 C 0.2425(6) 0.4549(3) 0.5575(2) 0.0378(11) Uani 1 1 d
C29 C 0.1002(5) 0.4692(2) 0.5877(2) 0.0337(10) Uani 1 1 d
C30 C 0.0358(5) 0.4121(2) 0.6298(2) 0.0287(9) Uani 1 1 d
H5 H 0.214(5) 0.095(3) 0.743(2) 0.036(12) Uiso 1 1 d
H3 H -0.145(5) -0.054(3) 0.758(2) 0.041(13) Uiso 1 1 d
H4 H 0.057(5) -0.010(3) 0.677(3) 0.041(13) Uiso 1 1 d
H8 H -0.333(6) 0.073(3) 0.587(3) 0.052(15) Uiso 1 1 d
H9 H -0.358(5) 0.220(3) 0.624(3) 0.040(13) Uiso 1 1 d
H1 H 0.095(6) 0.114(3) 0.869(3) 0.053(16) Uiso 1 1 d
H2 H -0.120(6) 0.023(3) 0.873(3) 0.043(14) Uiso 1 1 d
H6 H -0.450(6) 0.089(3) 0.798(3) 0.057(16) Uiso 1 1 d
H10 H -0.419(7) 0.223(4) 0.743(3) 0.08(2) Uiso 1 1 d
H7 H -0.392(8) -0.005(4) 0.701(4) 0.10(2) Uiso 1 1 d

loop_
_atom_site_aniso_label
_atom_site_aniso_U_11
_atom_site_aniso_U_22
_atom_site_aniso_U_33
_atom_site_aniso_U_23
_atom_site_aniso_U_13
_atom_site_aniso_U_12
Zr1 0.02299(18) 0.02546(19) 0.02487(18) 0.00219(17) 0.00090(13) 0.00086(17)
F1 0.0474(15) 0.0514(16) 0.0296(12) 0.0048(12) 0.0111(11) -0.0113(13)
F2 0.0599(17) 0.0637(19) 0.0224(12) -0.0089(12) 0.0051(12) -0.0054(15)
F3 0.0623(18) 0.0455(16) 0.0356(14) -0.0111(12) -0.0042(13) -0.0099(14)
F4 0.0482(15) 0.0401(15) 0.0379(14) -0.0009(11) 0.0027(12) -0.0160(12)
F5 0.0614(18) 0.0454(16) 0.0428(15) 0.0032(13) 0.0147(13) 0.0233(14)
F6 0.087(2) 0.0473(18) 0.0500(17) -0.0131(14) 0.0282(16) 0.0103(16)
F7 0.096(2) 0.0542(18) 0.0277(14) -0.0071(13) 0.0124(15) -0.0139(17)
F8 0.0649(18) 0.0482(17) 0.0328(14) 0.0091(12) -0.0065(13) -0.0051(14)
F9 0.0412(14) 0.0361(14) 0.0352(13) 0.0033(11) 0.0013(11) 0.0061(11)
F10 0.0321(13) 0.0527(17) 0.0516(16) 0.0037(13) 0.0107(12) 0.0175(12)
F11 0.0361(14) 0.083(2) 0.0466(15) -0.0093(16) 0.0210(12) -0.0172(15)
F12 0.079(2) 0.0550(18) 0.0292(13) 0.0045(13) 0.0108(13) -0.0351(16)
F13 0.079(2) 0.0289(14) 0.0361(14) 0.0056(11) 0.0001(14) 0.0002(14)
F14 0.0377(13) 0.0339(14) 0.0422(14) 0.0035(11) 0.0110(11) 0.0118(11)
C1 0.041(3) 0.041(3) 0.043(3) 0.005(2) -0.015(2) 0.010(2)
C2 0.044(3) 0.037(3) 0.039(3) 0.012(2) 0.004(2) 0.007(2)
C3 0.037(2) 0.026(2) 0.054(3) 0.006(2) 0.003(2) 0.000(2)
C4 0.041(3) 0.028(2) 0.050(3) 0.004(2) 0.006(2) 0.012(2)
C5 0.027(2) 0.038(3) 0.060(3) 0.012(2) 0.002(2) 0.007(2)
C6 0.025(2) 0.114(6) 0.054(3) 0.042(4) -0.002(2) -0.009(3)
C7 0.050(3) 0.055(4) 0.096(5) 0.018(4) -0.033(4) -0.015(3)
C8 0.039(3) 0.064(4) 0.044(3) -0.017(3) -0.015(2) 0.011(2)
C9 0.024(2) 0.051(3) 0.046(3) 0.023(2) -0.0058(19) 0.004(2)
C10 0.028(2) 0.069(4) 0.052(3) -0.021(3) -0.007(2) 0.014(3)
C11 0.0269(19) 0.026(2) 0.0231(18) -0.0005(15) 0.0035(15) 0.0045(16)
C12 0.0199(18) 0.027(2) 0.0264(19) 0.0053(16) 0.0024(15) 0.0019(15)
C13 0.0234(19) 0.028(2) 0.0265(19) 0.0027(16) -0.0008(16) 0.0041(16)
C14 0.0256(19) 0.031(2) 0.0246(19) 0.0023(16) 0.0011(16) 0.0050(16)
C15 0.036(2) 0.037(2) 0.025(2) 0.0050(18) 0.0044(17) -0.0003(19)
C16 0.046(3) 0.043(3) 0.0164(18) -0.0028(18) 0.0020(17) 0.005(2)
C17 0.036(2) 0.030(2) 0.026(2) -0.0043(17) -0.0034(17) 0.0007(18)
C18 0.029(2) 0.028(2) 0.031(2) 0.0033(17) -0.0004(17) 0.0006(17)
C19 0.032(2) 0.027(2) 0.027(2) -0.0008(16) 0.0065(17) -0.0042(17)
C20 0.045(2) 0.028(2) 0.033(2) 0.0007(18) 0.0086(19) -0.0006(19)
C21 0.056(3) 0.030(2) 0.041(2) -0.008(2) 0.020(2) -0.008(2)
C22 0.058(3) 0.039(3) 0.025(2) -0.0035(19) 0.008(2) -0.017(2)
C23 0.041(2) 0.035(2) 0.030(2) 0.0058(19) 0.0019(19) -0.008(2)
C24 0.031(2) 0.030(2) 0.030(2) 0.0017(17) 0.0031(17) -0.0028(17)
C25 0.028(2) 0.027(2) 0.0245(19) -0.0004(16) 0.0010(16) 0.0007(16)
C26 0.027(2) 0.039(2) 0.028(2) -0.0040(18) 0.0030(17) 0.0014(18)
C27 0.030(2) 0.051(3) 0.028(2) -0.007(2) 0.0080(17) -0.012(2)
C28 0.048(3) 0.042(3) 0.023(2) 0.0014(19) 0.0015(19) -0.021(2)
C29 0.049(3) 0.026(2) 0.025(2) -0.0019(17) -0.0041(19) -0.0060(19)
C30 0.030(2) 0.032(2) 0.0242(19) -0.0020(17) 0.0037(16) 0.0009(18)

loop_
_atom_type_symbol
_atom_type_description
_atom_type_scat_dispersion_real
_atom_type_scat_dispersion_imag
_atom_type_scat_source
C C 0.0033 0.0016 'International Tables Vol C Tables 4.2.6.8 and 6.1.1.4'
H H 0.0000 0.0000 'International Tables Vol C Tables 4.2.6.8 and 6.1.1.4'
F F 0.0171 0.0103 'International Tables Vol C Tables 4.2.6.8 and 6.1.1.4'
Zr Zr -2.9673 0.5597 'International Tables Vol C Tables 4.2.6.8 and 6.1.1.4'

loop_
_geom_angle_atom_site_label_1
_geom_angle_atom_site_label_2
_geom_angle_atom_site_label_3
_geom_angle
C14 Zr1 C11 75.14(14)
C14 Zr1 C6 100.7(2)
C11 Zr1 C6 131.60(16)
C14 Zr1 C10 80.75(17)
C11 Zr1 C10 101.63(18)
C6 Zr1 C10 32.4(2)
C14 Zr1 C7 131.8(2)
C11 Zr1 C7 123.5(2)
C6 Zr1 C7 32.0(2)
C10 Zr1 C7 53.4(2)
C14 Zr1 C8 129.04(16)
C11 Zr1 C8 91.64(18)
C6 Zr1 C8 53.1(2)
C10 Zr1 C8 53.57(18)
C7 Zr1 C8 31.9(2)
C14 Zr1 C2 95.32(15)
C11 Zr1 C2 135.98(15)
C6 Zr1 C2 92.22(18)
C10 Zr1 C2 119.4(2)
C7 Zr1 C2 95.18(19)
C8 Zr1 C2 124.53(19)
C14 Zr1 C9 97.04(16)
C11 Zr1 C9 78.30(14)
C6 Zr1 C9 53.99(17)
C10 Zr1 C9 33.07(17)
C7 Zr1 C9 53.47(19)
C8 Zr1 C9 32.19(17)
C2 Zr1 C9 145.63(16)
C14 Zr1 C4 124.71(15)
C11 Zr1 C4 96.15(15)
C6 Zr1 C4 122.3(2)
C10 Zr1 C4 152.30(19)
C7 Zr1 C4 99.0(2)
C8 Zr1 C4 105.28(17)
C2 Zr1 C4 53.92(17)
C9 Zr1 C4 135.29(18)
C14 Zr1 C5 92.43(15)
C11 Zr1 C5 82.88(15)
C6 Zr1 C5 145.16(19)
C10 Zr1 C5 170.45(18)
C7 Zr1 C5 130.8(2)
C8 Zr1 C5 135.27(18)
C2 Zr1 C5 54.23(17)
C9 Zr1 C5 155.94(17)
C4 Zr1 C5 32.64(16)
C14 Zr1 C1 75.66(15)
C11 Zr1 C1 104.80(16)
C6 Zr1 C1 121.11(18)
C10 Zr1 C1 138.30(18)
C7 Zr1 C1 127.7(2)
C8 Zr1 C1 153.86(18)
C2 Zr1 C1 32.70(16)
C9 Zr1 C1 170.75(18)
C4 Zr1 C1 53.59(17)
C5 Zr1 C1 32.37(16)
C14 Zr1 C3 126.77(15)
C11 Zr1 C3 128.48(15)
C6 Zr1 C3 93.2(2)
C10 Zr1 C3 125.7(2)
C7 Zr1 C3 79.25(19)
C8 Zr1 C3 100.20(18)
C2 Zr1 C3 32.52(15)
C9 Zr1 C3 131.12(17)
C4 Zr1 C3 32.35(15)
C5 Zr1 C3 53.95(16)
C1 Zr1 C3 53.66(17)
C5 C1 C2 108.6(5)
C5 C1 Zr1 73.7(3)
C2 C1 Zr1 73.2(3)
C5 C1 H1 131(3)
C2 C1 H1 120(3)
Zr1 C1 H1 120(3)
C3 C2 C1 107.5(5)
C3 C2 Zr1 74.5(3)
C1 C2 Zr1 74.1(3)
C3 C2 H2 125(3)
C1 C2 H2 128(3)
Zr1 C2 H2 120(3)
C4 C3 C2 108.0(4)
C4 C3 Zr1 73.3(3)
C2 C3 Zr1 73.0(3)
C4 C3 H3 127(3)
C2 C3 H3 125(3)
Zr1 C3 H3 117(3)
C3 C4 C5 108.5(5)
C3 C4 Zr1 74.4(3)
C5 C4 Zr1 73.7(3)
C3 C4 H4 123(3)
C5 C4 H4 128(3)
Zr1 C4 H4 118(3)
C1 C5 C4 107.3(5)
C1 C5 Zr1 74.0(3)
C4 C5 Zr1 73.6(3)
C1 C5 H5 130(3)
C4 C5 H5 122(3)
Zr1 C5 H5 120(3)
C7 C6 C10 108.9(5)
C7 C6 Zr1 74.9(4)
C10 C6 Zr1 74.6(3)
C7 C6 H6 127(3)
C10 C6 H6 124(3)
Zr1 C6 H6 117(3)
C6 C7 C8 108.4(6)
C6 C7 Zr1 73.2(3)
C8 C7 Zr1 74.4(3)
C6 C7 H7 120(4)
C8 C7 H7 131(4)
Zr1 C7 H7 115(4)
C7 C8 C9 109.3(6)
C7 C8 Zr1 73.8(3)
C9 C8 Zr1 74.2(3)
C7 C8 H8 121(3)
C9 C8 H8 130(3)
Zr1 C8 H8 117(3)
C8 C9 C10 106.3(5)
C8 C9 Zr1 73.6(3)
C10 C9 Zr1 72.8(3)
C8 C9 H9 132(3)
C10 C9 H9 121(3)
Zr1 C9 H9 119(3)
C6 C10 C9 107.1(5)
C6 C10 Zr1 73.0(3)
C9 C10 Zr1 74.1(3)
C6 C10 H10 136(5)
C9 C10 H10 117(5)
Zr1 C10 H10 115(5)
C12 C11 C19 119.1(4)
C12 C11 Zr1 114.1(3)
C19 C11 Zr1 126.2(3)
C11 C12 C13 119.1(3)
C11 C12 C25 121.4(3)
C13 C12 C25 119.5(3)
C18 C13 C14 118.4(4)
C18 C13 C12 124.2(4)
C14 C13 C12 117.4(3)
C15 C14 C13 118.1(4)
C15 C14 Zr1 127.6(3)
C13 C14 Zr1 113.1(3)
F1 C15 C14 119.7(4)
F1 C15 C16 116.8(4)
C14 C15 C16 123.5(4)
F2 C16 C17 119.8(4)
F2 C16 C15 121.9(4)
C17 C16 C15 118.3(4)
F3 C17 C16 119.8(4)
F3 C17 C18 120.0(4)
C16 C17 C18 120.2(4)
F4 C18 C17 116.2(4)
F4 C18 C13 122.4(4)
C17 C18 C13 121.4(4)
C20 C19 C24 114.4(4)
C20 C19 C11 122.9(4)
C24 C19 C11 122.6(4)
F5 C20 C19 119.8(4)
F5 C20 C21 117.0(4)
C19 C20 C21 123.2(4)
F6 C21 C22 120.3(4)
F6 C21 C20 120.2(4)
C22 C21 C20 119.5(4)
F7 C22 C23 120.4(4)
F7 C22 C21 119.8(4)
C23 C22 C21 119.8(4)
F8 C23 C22 119.7(4)
F8 C23 C24 120.5(4)
C22 C23 C24 119.8(4)
F9 C24 C23 117.4(4)
F9 C24 C19 119.4(4)
C23 C24 C19 123.3(4)
C30 C25 C26 115.7(4)
C30 C25 C12 122.7(4)
C26 C25 C12 121.6(4)
F10 C26 C27 117.5(4)
F10 C26 C25 119.3(4)
C27 C26 C25 123.2(4)
F11 C27 C28 120.1(4)
F11 C27 C26 121.1(4)
C28 C27 C26 118.8(4)
F12 C28 C27 120.5(4)
F12 C28 C29 119.6(4)
C27 C28 C29 119.9(4)
F13 C29 C30 120.9(4)
F13 C29 C28 119.6(4)
C30 C29 C28 119.4(4)
F14 C30 C29 118.1(4)
F14 C30 C25 119.0(4)
C29 C30 C25 122.9(4)

loop_
_geom_bond_atom_site_label_1
_geom_bond_atom_site_label_2
_geom_bond_distance
Zr1 C14 2.282(4)
Zr1 C11 2.307(4)
Zr1 C6 2.454(5)
Zr1 C10 2.473(5)
Zr1 C7 2.474(6)
Zr1 C8 2.482(5)
Zr1 C2 2.484(4)
Zr1 C9 2.490(4)
Zr1 C4 2.490(4)
Zr1 C5 2.492(4)
Zr1 C1 2.496(4)
Zr1 C3 2.504(4)
F1 C15 1.361(5)
F2 C16 1.343(4)
F3 C17 1.344(4)
F4 C18 1.344(5)
F5 C20 1.344(5)
F6 C21 1.344(5)
F7 C22 1.343(5)
F8 C23 1.342(5)
F9 C24 1.349(5)
F10 C26 1.338(5)
F11 C27 1.333(5)
F12 C28 1.340(5)
F13 C29 1.341(5)
F14 C30 1.344(4)
C1 C5 1.390(7)
C1 C2 1.402(7)
C1 H1 0.88(5)
C2 C3 1.397(7)
C2 H2 0.89(5)
C3 C4 1.391(7)
C3 H3 0.91(5)
C4 C5 1.400(7)
C4 H4 0.92(4)
C5 H5 0.90(4)
C6 C7 1.357(9)
C6 C10 1.377(9)
C6 H6 0.94(5)
C7 C8 1.360(9)
C7 H7 1.00(7)
C8 C9 1.378(7)
C8 H8 0.96(5)
C9 C10 1.413(7)
C9 H9 0.88(5)
C10 H10 0.79(6)
C11 C12 1.350(5)
C11 C19 1.487(5)
C12 C13 1.483(5)
C12 C25 1.498(5)
C13 C18 1.397(5)
C13 C14 1.414(5)
C14 C15 1.368(5)
C15 C16 1.383(6)
C16 C17 1.373(6)
C17 C18 1.380(5)
C19 C20 1.377(6)
C19 C24 1.401(6)
C20 C21 1.384(6)
C21 C22 1.366(7)
C22 C23 1.358(6)
C23 C24 1.367(6)
C25 C30 1.378(5)
C25 C26 1.382(5)
C26 C27 1.375(6)
C27 C28 1.371(7)
C28 C29 1.380(6)
C29 C30 1.365(6)
